data_7039560
loop_
_publ_author_name
'Krogman, Jeremy P.'
'Bezpalko, Mark W.'
'Foxman, Bruce M.'
'Thomas, Christine M.'

_publ_section_title
;
 Multi-electron redox processes at a Zr(iv) center facilitated by an
 appended redox-active cobalt-containing metalloligand.
;
_journal_issue 27
_journal_name_full 'Dalton transactions (Cambridge, England : 2003)'
_journal_page_first 11182
_journal_page_last 11190
_journal_paper_doi 10.1039/c6dt01498d
_journal_volume 45
_journal_year 2016
_chemical_formula_moiety 'C63 H94 Co1 N6 P3 Zr1'
_chemical_formula_sum 'C63 H94 Co N6 P3 Zr'
_chemical_formula_weight 1178.55
_space_group_IT_number 14
_symmetry_cell_setting monoclinic
_symmetry_space_group_name_Hall '-P 2ybc'
_symmetry_space_group_name_H-M 'P 1 21/c 1'
_atom_sites_solution_hydrogens difmap
_atom_sites_solution_primary other
_audit_creation_date 2014-11-17
_audit_creation_method CRYSTALS_ver_14.61
_audit_update_record
;
2016-03-22 deposited with the CCDC.
2016-06-15 downloaded from the CCDC.
;
_cell_angle_alpha 90
_cell_angle_beta 93.5286(14)
_cell_angle_gamma 90
_cell_formula_units_Z 4
_cell_length_a 11.8670(3)
_cell_length_b 22.1741(6)
_cell_length_c 23.7819(7)
_cell_measurement_reflns_used 9995
_cell_measurement_temperature 120
_cell_measurement_theta_max 28
_cell_measurement_theta_min 3
_cell_volume 6246.1(3)
_computing_cell_refinement 'Apex2 (Bruker AXS, 2006)'
_computing_data_collection 'Apex2 (Bruker AXS, 2006)'
_computing_data_reduction 'Apex2 (Bruker AXS, 2006)'
_computing_molecular_graphics 'CAMERON (Watkin et al., 1996)'
_computing_publication_material 'CRYSTALS (Betteridge et al., 2003)'
_computing_structure_refinement 'CRYSTALS (Betteridge et al., 2003)'
_computing_structure_solution 'USER DEFINED STRUCTURE SOLUTION'
_diffrn_ambient_temperature 120
_diffrn_measured_fraction_theta_full 0.999
_diffrn_measured_fraction_theta_max 0.999
_diffrn_measurement_device Area
_diffrn_measurement_device_type 'Bruker Kappa Apex2'
_diffrn_measurement_method '\f & \w scans'
_diffrn_radiation_monochromator graphite
_diffrn_radiation_type 'Mo K\a'
_diffrn_radiation_wavelength 0.71073
_diffrn_reflns_av_R_equivalents 0.042
_diffrn_reflns_limit_h_max 15
_diffrn_reflns_limit_h_min -15
_diffrn_reflns_limit_k_max 29
_diffrn_reflns_limit_k_min -28
_diffrn_reflns_limit_l_max 31
_diffrn_reflns_limit_l_min -27
_diffrn_reflns_number 89151
_diffrn_reflns_theta_full 28.027
_diffrn_reflns_theta_max 28.027
_diffrn_reflns_theta_min 1.719
_diffrn_standards_number 0
_exptl_absorpt_coefficient_mu 0.551
_exptl_absorpt_correction_T_max 0.94
_exptl_absorpt_correction_T_min 0.89
_exptl_absorpt_correction_type numerical
_exptl_absorpt_process_details
; 
 Analytical Absorption (De Meulenaer & Tompa, 1965) 
;
_exptl_crystal_colour gold
_exptl_crystal_density_diffrn 1.253
_exptl_crystal_density_method 'not measured'
_exptl_crystal_description prism
_exptl_crystal_F_000 2504.000
_exptl_crystal_size_max 0.290
_exptl_crystal_size_mid 0.220
_exptl_crystal_size_min 0.120
_refine_diff_density_max 0.75
_refine_diff_density_min -0.69
_refine_ls_extinction_method None
_refine_ls_goodness_of_fit_ref 0.9962
_refine_ls_hydrogen_treatment constr
_refine_ls_matrix_type full
_refine_ls_number_parameters 663
_refine_ls_number_reflns 15107
_refine_ls_number_restraints 0
_refine_ls_R_factor_all 0.0411
_refine_ls_R_factor_gt 0.0300
_refine_ls_shift/su_max 0.0018546
_refine_ls_shift/su_mean 0.0000574
_refine_ls_structure_factor_coef Fsqd
_refine_ls_weighting_details
;
 Method= Modified Sheldrick 
 w=1/[\s^2^(F^2^) + ( 0.03P)^2^ + 5.46P] 
 ,where P=(max(Fo^2^,0) + 2Fc^2^)/3 
;
_refine_ls_weighting_scheme calc
_refine_ls_wR_factor_all 0.0766
_refine_ls_wR_factor_gt 0.0689
_refine_ls_wR_factor_ref 0.0766
_reflns_limit_h_max 15
_reflns_limit_h_min -15
_reflns_limit_k_max 29
_reflns_limit_k_min 0
_reflns_limit_l_max 31
_reflns_limit_l_min 0
_reflns_number_gt 12150
_reflns_number_total 15107
_reflns_threshold_expression I>2.0\s(I)
_oxford_diffrn_Wilson_B_factor 0.00
_oxford_diffrn_Wilson_scale 0.00
_oxford_refine_ls_r_factor_ref 0.0411
_oxford_refine_ls_scale 0.067562(6)
_oxford_reflns_number_all 15107
_oxford_reflns_threshold_expression_ref I>-10.0\s(I)
_oxford_structure_analysis_title 'JK_844_0m in P2(1)/c'
_cod_data_source_file c6dt01498d2.cif
_cod_data_source_block 5
_cod_depositor_comments
;
The following automatic conversions were performed:

'_atom_sites_solution_primary' value 'Other' changed to 'other'
according to
/usr/data/users/saulius/crontab/automatic-downloads/rss-feeds/RSC/lib/dictionaries/cif_core.dic
dictionary named 'cif_core.dic' version 2.4.2 from 2011-04-26.

Automatic conversion script
Id: cif_fix_values 4268 2015-11-12 08:31:59Z antanas 

 Adding full bibliography for 7039558--7039562.cif.
;
_cod_original_cell_volume 6246.11(18)
_cod_original_sg_symbol_H-M 'P 1 21/c 1 '
_cod_original_formula_sum 'C63 H94 Co1 N6 P3 Zr1'
_cod_database_code 7039560

loop_
_symmetry_equiv_pos_as_xyz
x,y,z
-x,-y,-z
-x,y+1/2,-z+1/2
x,-y+1/2,z+1/2

loop_
_atom_site_label
_atom_site_type_symbol
_atom_site_fract_x
_atom_site_fract_y
_atom_site_fract_z
_atom_site_U_iso_or_equiv
_atom_site_occupancy
_atom_site_adp_type
_atom_site_refinement_flags_posn
_atom_site_refinement_flags_occupancy
_atom_site_disorder_assembly
_atom_site_disorder_group
Zr1 Zr 0.012880(13) 0.329742(7) 0.298731(6) 0.0117 1.0000 Uani . . . .
Co1 Co 0.202274(19) 0.281169(10) 0.372783(9) 0.0129 1.0000 Uani . . . .
P1 P 0.07252(4) 0.205927(19) 0.346940(18) 0.0123 1.0000 Uani . . . .
P2 P 0.10269(4) 0.353702(19) 0.420157(17) 0.0136 1.0000 Uani . . . .
P3 P 0.26371(4) 0.323946(19) 0.291161(18) 0.0139 1.0000 Uani . . . .
N1 N -0.01283(11) 0.23235(6) 0.29348(6) 0.0132 1.0000 Uani . . . .
N2 N -0.01587(12) 0.36853(6) 0.38092(6) 0.0142 1.0000 Uani . . . .
N3 N 0.15930(12) 0.36244(6) 0.25736(6) 0.0141 1.0000 Uani . . . .
N5 N -0.11145(12) 0.36814(6) 0.25901(6) 0.0159 1.0000 Uani . . . .
N6 N -0.19394(12) 0.40790(7) 0.24860(6) 0.0184 1.0000 Uani . . . .
N40 N 0.3738(5) 0.2277(3) 0.4596(2) 0.0258(17) 0.587(11) Uiso . P 1 1
N400 N 0.3736(6) 0.2187(4) 0.4576(3) 0.020(2) 0.413(11) Uiso . P 1 2
C1 C -0.09871(14) 0.20203(7) 0.25907(7) 0.0141 1.0000 Uani . . . .
C2 C -0.21357(15) 0.21026(8) 0.26892(7) 0.0182 1.0000 Uani . . . .
C3 C -0.29607(15) 0.18177(9) 0.23413(8) 0.0224 1.0000 Uani . . . .
C4 C -0.27013(16) 0.14670(9) 0.18838(8) 0.0229 1.0000 Uani . . . .
C5 C -0.15730(16) 0.14098(8) 0.17778(7) 0.0196 1.0000 Uani . . . .
C6 C -0.07148(15) 0.16800(7) 0.21162(7) 0.0157 1.0000 Uani . . . .
C7 C -0.25128(15) 0.25130(9) 0.31449(8) 0.0240 1.0000 Uani . . . .
C8 C -0.36080(19) 0.11669(11) 0.15113(10) 0.0356 1.0000 Uani . . . .
C9 C 0.04743(15) 0.16041(8) 0.19468(7) 0.0198 1.0000 Uani . . . .
C10 C 0.13769(15) 0.13258(7) 0.32767(7) 0.0165 1.0000 Uani . . . .
C11 C 0.05690(16) 0.07958(8) 0.31537(8) 0.0230 1.0000 Uani . . . .
C12 C 0.23194(16) 0.11164(8) 0.37024(8) 0.0232 1.0000 Uani . . . .
C13 C -0.01669(14) 0.18912(8) 0.40654(7) 0.0164 1.0000 Uani . . . .
C14 C -0.11637(16) 0.14585(9) 0.39569(8) 0.0238 1.0000 Uani . . . .
C15 C 0.05241(16) 0.17118(9) 0.46064(7) 0.0227 1.0000 Uani . . . .
C16 C -0.10702(14) 0.40932(8) 0.39057(7) 0.0158 1.0000 Uani . . . .
C17 C -0.10795(15) 0.46755(8) 0.36664(7) 0.0178 1.0000 Uani . . . .
C18 C -0.19931(16) 0.50568(8) 0.37354(8) 0.0222 1.0000 Uani . . . .
C19 C -0.29291(16) 0.48803(9) 0.40139(8) 0.0238 1.0000 Uani . . . .
C20 C -0.29141(15) 0.43070(9) 0.42404(8) 0.0223 1.0000 Uani . . . .
C21 C -0.20187(15) 0.39086(8) 0.41898(7) 0.0180 1.0000 Uani . . . .
C22 C -0.01638(16) 0.48885(8) 0.33086(8) 0.0224 1.0000 Uani . . . .
C23 C -0.39552(18) 0.52798(10) 0.40325(10) 0.0347 1.0000 Uani . . . .
C24 C -0.21373(16) 0.32893(9) 0.44367(8) 0.0231 1.0000 Uani . . . .
C25 C 0.06608(15) 0.33356(8) 0.49314(7) 0.0189 1.0000 Uani . . . .
C26 C 0.00123(17) 0.38120(9) 0.52508(8) 0.0262 1.0000 Uani . . . .
C27 C 0.16595(18) 0.31155(10) 0.53137(8) 0.0281 1.0000 Uani . . . .
C28 C 0.18988(15) 0.42367(8) 0.42670(8) 0.0191 1.0000 Uani . . . .
C29 C 0.14010(18) 0.47886(9) 0.45460(9) 0.0276 1.0000 Uani . . . .
C30 C 0.30951(17) 0.41194(9) 0.45218(9) 0.0297 1.0000 Uani . . . .
C31 C 0.16277(14) 0.39644(8) 0.20587(7) 0.0155 1.0000 Uani . . . .
C32 C 0.12421(15) 0.36970(8) 0.15435(7) 0.0186 1.0000 Uani . . . .
C33 C 0.13080(16) 0.40164(9) 0.10466(8) 0.0231 1.0000 Uani . . . .
C34 C 0.17159(17) 0.46019(9) 0.10338(8) 0.0244 1.0000 Uani . . . .
C35 C 0.20175(16) 0.48720(8) 0.15434(8) 0.0216 1.0000 Uani . . . .
C36 C 0.19684(15) 0.45707(8) 0.20572(7) 0.0175 1.0000 Uani . . . .
C37 C 0.07526(17) 0.30733(9) 0.15173(8) 0.0240 1.0000 Uani . . . .
C38 C 0.1804(2) 0.49275(10) 0.04813(9) 0.0376 1.0000 Uani . . . .
C39 C 0.22849(17) 0.49198(8) 0.25838(8) 0.0224 1.0000 Uani . . . .
C40 C 0.38883(15) 0.37277(8) 0.30776(8) 0.0200 1.0000 Uani . . . .
C41 C 0.47805(16) 0.34273(10) 0.34760(9) 0.0294 1.0000 Uani . . . .
C42 C 0.44729(17) 0.39835(10) 0.25747(10) 0.0330 1.0000 Uani . . . .
C43 C 0.31074(15) 0.26230(8) 0.24508(8) 0.0201 1.0000 Uani . . . .
C44 C 0.38661(18) 0.21684(9) 0.27704(9) 0.0305 1.0000 Uani . . . .
C45 C 0.3601(2) 0.27857(10) 0.18917(9) 0.0342 1.0000 Uani . . . .
C46 C 0.30567(16) 0.24500(8) 0.42817(8) 0.0213 1.0000 Uani . . . .
C47 C 0.4555(4) 0.2018(3) 0.5020(2) 0.0303(12) 0.587(11) Uiso . P 1 1
C48 C 0.5042(4) 0.2542(3) 0.5362(2) 0.0461(13) 0.587(11) Uiso . P 1 1
C49 C 0.5414(5) 0.1640(3) 0.4702(3) 0.0498(15) 0.587(11) Uiso . P 1 1
C50 C 0.3891(4) 0.1566(3) 0.5369(2) 0.0506(15) 0.587(11) Uiso . P 1 1
C51 C -0.24472(14) 0.41415(8) 0.19886(7) 0.0175 1.0000 Uani . . . .
C52 C -0.22176(15) 0.37707(8) 0.14891(7) 0.0184 1.0000 Uani . . . .
C53 C -0.23391(16) 0.31450(9) 0.14974(8) 0.0238 1.0000 Uani . . . .
C54 C -0.21576(17) 0.28030(9) 0.10247(8) 0.0259 1.0000 Uani . . . .
C55 C -0.18523(17) 0.30777(9) 0.05358(8) 0.0255 1.0000 Uani . . . .
C56 C -0.17125(17) 0.36983(9) 0.05245(8) 0.0267 1.0000 Uani . . . .
C57 C -0.18928(16) 0.40408(9) 0.09963(8) 0.0236 1.0000 Uani . . . .
C58 C -0.33138(15) 0.46211(8) 0.19340(8) 0.0192 1.0000 Uani . . . .
C59 C -0.41021(16) 0.46518(9) 0.14733(8) 0.0247 1.0000 Uani . . . .
C60 C -0.49422(17) 0.50935(10) 0.14447(9) 0.0313 1.0000 Uani . . . .
C61 C -0.50103(17) 0.55091(10) 0.18684(10) 0.0322 1.0000 Uani . . . .
C62 C -0.42301(17) 0.54863(9) 0.23286(9) 0.0286 1.0000 Uani . . . .
C63 C -0.33913(16) 0.50522(8) 0.23594(8) 0.0228 1.0000 Uani . . . .
C470 C 0.4565(6) 0.1865(4) 0.4938(3) 0.0294(17) 0.413(11) Uiso . P 1 2
C480 C 0.4948(6) 0.2305(4) 0.5415(3) 0.0387(17) 0.413(11) Uiso . P 1 2
C490 C 0.5579(6) 0.1776(3) 0.4571(3) 0.0363(16) 0.413(11) Uiso . P 1 2
C500 C 0.4034(7) 0.1336(4) 0.5162(4) 0.057(2) 0.413(11) Uiso . P 1 2
H31 H -0.3712 0.1863 0.2418 0.0258 1.0000 Uiso R . . .
H51 H -0.1385 0.1186 0.1466 0.0226 1.0000 Uiso R . . .
H71 H -0.3211 0.2363 0.3288 0.0365 1.0000 Uiso R . . .
H72 H -0.1973 0.2539 0.3457 0.0366 1.0000 Uiso R . . .
H73 H -0.2640 0.2915 0.3007 0.0364 1.0000 Uiso R . . .
H81 H -0.3348 0.1080 0.1153 0.0545 1.0000 Uiso R . . .
H82 H -0.4273 0.1398 0.1473 0.0545 1.0000 Uiso R . . .
H83 H -0.3818 0.0811 0.1679 0.0545 1.0000 Uiso R . . .
H91 H 0.0500 0.1637 0.1550 0.0302 1.0000 Uiso R . . .
H92 H 0.0943 0.1909 0.2112 0.0291 1.0000 Uiso R . . .
H93 H 0.0750 0.1217 0.2060 0.0294 1.0000 Uiso R . . .
H101 H 0.1742 0.1427 0.2931 0.0197 1.0000 Uiso R . . .
H111 H -0.0083 0.0913 0.2919 0.0322 1.0000 Uiso R . . .
H112 H 0.0324 0.0638 0.3504 0.0341 1.0000 Uiso R . . .
H113 H 0.0946 0.0477 0.2965 0.0339 1.0000 Uiso R . . .
H121 H 0.2901 0.1412 0.3784 0.0338 1.0000 Uiso R . . .
H122 H 0.2021 0.0999 0.4050 0.0339 1.0000 Uiso R . . .
H123 H 0.2681 0.0772 0.3559 0.0337 1.0000 Uiso R . . .
H131 H -0.0488 0.2293 0.4135 0.0185 1.0000 Uiso R . . .
H141 H -0.1490 0.1502 0.3583 0.0357 1.0000 Uiso R . . .
H142 H -0.1730 0.1543 0.4217 0.0355 1.0000 Uiso R . . .
H143 H -0.0931 0.1048 0.4014 0.0354 1.0000 Uiso R . . .
H151 H 0.1208 0.1943 0.4651 0.0330 1.0000 Uiso R . . .
H152 H 0.0104 0.1789 0.4931 0.0340 1.0000 Uiso R . . .
H153 H 0.0718 0.1291 0.4596 0.0339 1.0000 Uiso R . . .
H181 H -0.1973 0.5442 0.3577 0.0278 1.0000 Uiso R . . .
H201 H -0.3540 0.4178 0.4438 0.0263 1.0000 Uiso R . . .
H221 H -0.0111 0.5299 0.3306 0.0357 1.0000 Uiso R . . .
H222 H 0.0544 0.4743 0.3427 0.0366 1.0000 Uiso R . . .
H223 H -0.0296 0.4758 0.2938 0.0364 1.0000 Uiso R . . .
H231 H -0.4312 0.5239 0.4378 0.0512 1.0000 Uiso R . . .
H232 H -0.3746 0.5694 0.3986 0.0513 1.0000 Uiso R . . .
H233 H -0.4501 0.5175 0.3731 0.0513 1.0000 Uiso R . . .
H241 H -0.2831 0.3106 0.4304 0.0357 1.0000 Uiso R . . .
H242 H -0.2136 0.3314 0.4829 0.0348 1.0000 Uiso R . . .
H243 H -0.1552 0.3033 0.4334 0.0339 1.0000 Uiso R . . .
H251 H 0.0163 0.2989 0.4871 0.0219 1.0000 Uiso R . . .
H261 H -0.0538 0.4027 0.5018 0.0375 1.0000 Uiso R . . .
H262 H 0.0521 0.4098 0.5418 0.0387 1.0000 Uiso R . . .
H263 H -0.0367 0.3623 0.5547 0.0387 1.0000 Uiso R . . .
H271 H 0.2098 0.2826 0.5133 0.0415 1.0000 Uiso R . . .
H272 H 0.2134 0.3444 0.5441 0.0421 1.0000 Uiso R . . .
H273 H 0.1396 0.2932 0.5639 0.0418 1.0000 Uiso R . . .
H281 H 0.1982 0.4341 0.3877 0.0229 1.0000 Uiso R . . .
H291 H 0.0618 0.4841 0.4447 0.0398 1.0000 Uiso R . . .
H292 H 0.1491 0.4761 0.4946 0.0408 1.0000 Uiso R . . .
H293 H 0.1790 0.5141 0.4430 0.0407 1.0000 Uiso R . . .
H301 H 0.3411 0.3746 0.4386 0.0439 1.0000 Uiso R . . .
H302 H 0.3083 0.4090 0.4927 0.0428 1.0000 Uiso R . . .
H303 H 0.3590 0.4451 0.4430 0.0434 1.0000 Uiso R . . .
H331 H 0.1063 0.3833 0.0710 0.0283 1.0000 Uiso R . . .
H351 H 0.2282 0.5265 0.1550 0.0263 1.0000 Uiso R . . .
H371 H 0.0434 0.2978 0.1148 0.0347 1.0000 Uiso R . . .
H372 H 0.0189 0.3009 0.1775 0.0357 1.0000 Uiso R . . .
H373 H 0.1324 0.2780 0.1601 0.0354 1.0000 Uiso R . . .
H381 H 0.2298 0.5269 0.0523 0.0560 1.0000 Uiso R . . .
H382 H 0.1089 0.5075 0.0354 0.0565 1.0000 Uiso R . . .
H383 H 0.2075 0.4672 0.0205 0.0568 1.0000 Uiso R . . .
H391 H 0.1870 0.5286 0.2582 0.0332 1.0000 Uiso R . . .
H392 H 0.2123 0.4698 0.2910 0.0319 1.0000 Uiso R . . .
H393 H 0.3062 0.5023 0.2609 0.0344 1.0000 Uiso R . . .
H401 H 0.3581 0.4057 0.3278 0.0230 1.0000 Uiso R . . .
H411 H 0.4449 0.3236 0.3785 0.0434 1.0000 Uiso R . . .
H412 H 0.5304 0.3724 0.3618 0.0436 1.0000 Uiso R . . .
H413 H 0.5193 0.3127 0.3277 0.0436 1.0000 Uiso R . . .
H421 H 0.3952 0.4096 0.2262 0.0468 1.0000 Uiso R . . .
H422 H 0.4913 0.4332 0.2693 0.0475 1.0000 Uiso R . . .
H423 H 0.4983 0.3685 0.2443 0.0476 1.0000 Uiso R . . .
H431 H 0.2402 0.2414 0.2352 0.0229 1.0000 Uiso R . . .
H441 H 0.3599 0.2073 0.3130 0.0447 1.0000 Uiso R . . .
H442 H 0.4616 0.2328 0.2819 0.0447 1.0000 Uiso R . . .
H443 H 0.3881 0.1797 0.2560 0.0446 1.0000 Uiso R . . .
H451 H 0.3220 0.3119 0.1712 0.0487 1.0000 Uiso R . . .
H452 H 0.4388 0.2884 0.1958 0.0494 1.0000 Uiso R . . .
H453 H 0.3537 0.2434 0.1647 0.0503 1.0000 Uiso R . . .
H531 H -0.2541 0.2956 0.1830 0.0276 1.0000 Uiso R . . .
H541 H -0.2232 0.2385 0.1029 0.0311 1.0000 Uiso R . . .
H551 H -0.1738 0.2845 0.0214 0.0296 1.0000 Uiso R . . .
H561 H -0.1485 0.3888 0.0194 0.0327 1.0000 Uiso R . . .
H571 H -0.1821 0.4465 0.0983 0.0279 1.0000 Uiso R . . .
H591 H -0.4067 0.4368 0.1179 0.0285 1.0000 Uiso R . . .
H601 H -0.5466 0.5112 0.1132 0.0376 1.0000 Uiso R . . .
H611 H -0.5577 0.5812 0.1843 0.0372 1.0000 Uiso R . . .
H621 H -0.4280 0.5765 0.2623 0.0344 1.0000 Uiso R . . .
H631 H -0.2864 0.5043 0.2678 0.0274 1.0000 Uiso R . . .
H481 H 0.5619 0.2392 0.5637 0.0696 0.587(11) Uiso R P 1 1
H482 H 0.4456 0.2737 0.5552 0.0683 0.587(11) Uiso R P 1 1
H483 H 0.5375 0.2830 0.5124 0.0673 0.587(11) Uiso R P 1 1
H491 H 0.5910 0.1429 0.4979 0.0744 0.587(11) Uiso R P 1 1
H492 H 0.5828 0.1927 0.4490 0.0736 0.587(11) Uiso R P 1 1
H493 H 0.5042 0.1351 0.4457 0.0733 0.587(11) Uiso R P 1 1
H501 H 0.4443 0.1417 0.5657 0.0753 0.587(11) Uiso R P 1 1
H502 H 0.3307 0.1769 0.5545 0.0745 0.587(11) Uiso R P 1 1
H503 H 0.3570 0.1238 0.5143 0.0745 0.587(11) Uiso R P 1 1
H4801 H 0.5495 0.2098 0.5665 0.0593 0.413(11) Uiso R P 1 2
H4802 H 0.4315 0.2420 0.5619 0.0586 0.413(11) Uiso R P 1 2
H4803 H 0.5289 0.2666 0.5244 0.0580 0.413(11) Uiso R P 1 2
H4901 H 0.6206 0.1628 0.4814 0.0564 0.413(11) Uiso R P 1 2
H4902 H 0.5785 0.2151 0.4409 0.0557 0.413(11) Uiso R P 1 2
H4903 H 0.5374 0.1488 0.4287 0.0554 0.413(11) Uiso R P 1 2
H5001 H 0.4606 0.1137 0.5408 0.0842 0.413(11) Uiso R P 1 2
H5002 H 0.3387 0.1447 0.5371 0.0830 0.413(11) Uiso R P 1 2
H5003 H 0.3817 0.1068 0.4860 0.0835 0.413(11) Uiso R P 1 2

loop_
_atom_site_aniso_label
_atom_site_aniso_U_11
_atom_site_aniso_U_22
_atom_site_aniso_U_33
_atom_site_aniso_U_23
_atom_site_aniso_U_13
_atom_site_aniso_U_12
Zr1 0.01264(8) 0.01067(7) 0.01188(7) -0.00085(6) 0.00091(5) 0.00000(6)
Co1 0.01320(11) 0.01209(11) 0.01319(11) -0.00041(8) -0.00139(8) 0.00082(8)
P1 0.01308(19) 0.01060(19) 0.01331(19) -0.00004(15) 0.00070(15) 0.00058(15)
P2 0.0158(2) 0.01297(19) 0.01188(19) -0.00160(16) -0.00058(16) 0.00130(16)
P3 0.01191(19) 0.0132(2) 0.0165(2) -0.00110(16) 0.00134(15) -0.00058(16)
N1 0.0139(7) 0.0123(6) 0.0132(6) -0.0006(5) -0.0007(5) -0.0003(5)
N2 0.0155(7) 0.0130(7) 0.0140(6) -0.0012(5) 0.0000(5) 0.0026(5)
N3 0.0139(7) 0.0139(7) 0.0145(7) 0.0011(5) 0.0009(5) -0.0001(5)
N5 0.0147(7) 0.0150(7) 0.0177(7) -0.0001(6) -0.0006(6) 0.0016(5)
N6 0.0161(7) 0.0201(7) 0.0191(7) 0.0022(6) 0.0001(6) 0.0025(6)
C1 0.0161(8) 0.0112(7) 0.0147(8) 0.0016(6) -0.0018(6) -0.0010(6)
C2 0.0167(8) 0.0176(8) 0.0201(8) 0.0034(7) 0.0000(7) 0.0001(7)
C3 0.0136(8) 0.0250(9) 0.0282(10) 0.0062(8) -0.0025(7) -0.0026(7)
C4 0.0238(9) 0.0209(9) 0.0229(9) 0.0041(7) -0.0079(7) -0.0074(7)
C5 0.0276(9) 0.0158(8) 0.0149(8) 0.0007(7) -0.0024(7) -0.0054(7)
C6 0.0200(8) 0.0118(7) 0.0151(8) 0.0019(6) -0.0012(6) -0.0039(6)
C7 0.0165(9) 0.0287(10) 0.0270(10) -0.0017(8) 0.0036(7) 0.0023(7)
C8 0.0307(11) 0.0388(12) 0.0355(12) 0.0001(10) -0.0127(9) -0.0125(10)
C9 0.0238(9) 0.0187(9) 0.0172(8) -0.0041(7) 0.0041(7) -0.0037(7)
C10 0.0188(8) 0.0124(8) 0.0184(8) -0.0015(6) 0.0014(7) 0.0025(6)
C11 0.0272(10) 0.0138(8) 0.0277(10) -0.0011(7) -0.0009(8) 0.0007(7)
C12 0.0243(9) 0.0192(9) 0.0256(9) -0.0011(7) -0.0024(8) 0.0088(7)
C13 0.0179(8) 0.0167(8) 0.0149(8) 0.0006(6) 0.0032(6) 0.0000(7)
C14 0.0232(9) 0.0273(10) 0.0212(9) 0.0023(8) 0.0034(7) -0.0077(8)
C15 0.0230(9) 0.0284(10) 0.0168(8) 0.0037(8) 0.0027(7) 0.0004(8)
C16 0.0166(8) 0.0168(8) 0.0135(7) -0.0046(6) -0.0020(6) 0.0033(6)
C17 0.0203(8) 0.0151(8) 0.0173(8) -0.0028(7) -0.0033(7) 0.0028(7)
C18 0.0270(10) 0.0165(8) 0.0222(9) -0.0045(7) -0.0062(7) 0.0076(7)
C19 0.0214(9) 0.0265(10) 0.0224(9) -0.0115(8) -0.0071(7) 0.0091(8)
C20 0.0159(8) 0.0291(10) 0.0214(9) -0.0103(8) -0.0009(7) 0.0022(7)
C21 0.0185(8) 0.0196(9) 0.0158(8) -0.0044(7) 0.0002(7) 0.0008(7)
C22 0.0263(10) 0.0152(8) 0.0257(9) 0.0037(7) 0.0011(8) 0.0018(7)
C23 0.0271(11) 0.0385(12) 0.0375(12) -0.0119(10) -0.0061(9) 0.0170(9)
C24 0.0217(9) 0.0238(9) 0.0244(9) -0.0020(8) 0.0065(7) -0.0003(7)
C25 0.0240(9) 0.0197(9) 0.0130(8) -0.0003(7) 0.0015(7) 0.0029(7)
C26 0.0309(10) 0.0311(11) 0.0164(9) -0.0039(8) 0.0016(8) 0.0093(8)
C27 0.0335(11) 0.0354(11) 0.0153(8) 0.0026(8) -0.0006(8) 0.0121(9)
C28 0.0217(9) 0.0154(8) 0.0197(8) -0.0033(7) -0.0022(7) -0.0024(7)
C29 0.0328(11) 0.0185(9) 0.0308(10) -0.0086(8) -0.0018(8) -0.0024(8)
C30 0.0239(10) 0.0272(10) 0.0368(11) -0.0060(9) -0.0072(8) -0.0046(8)
C31 0.0143(8) 0.0159(8) 0.0165(8) 0.0005(6) 0.0020(6) 0.0015(6)
C32 0.0194(8) 0.0190(8) 0.0173(8) -0.0004(7) 0.0011(7) -0.0001(7)
C33 0.0276(10) 0.0259(10) 0.0157(8) -0.0015(7) -0.0007(7) 0.0032(8)
C34 0.0303(10) 0.0233(9) 0.0198(9) 0.0058(7) 0.0031(8) 0.0060(8)
C35 0.0251(9) 0.0136(8) 0.0264(9) 0.0043(7) 0.0049(8) 0.0023(7)
C36 0.0175(8) 0.0148(8) 0.0202(8) 0.0007(7) 0.0021(7) 0.0012(6)
C37 0.0302(10) 0.0232(9) 0.0183(9) -0.0027(7) -0.0008(8) -0.0077(8)
C38 0.0636(16) 0.0270(11) 0.0226(10) 0.0083(9) 0.0055(10) 0.0044(11)
C39 0.0278(10) 0.0157(8) 0.0238(9) -0.0022(7) 0.0028(8) -0.0027(7)
C40 0.0153(8) 0.0177(8) 0.0268(9) -0.0002(7) 0.0002(7) -0.0028(7)
C41 0.0179(9) 0.0323(11) 0.0370(11) 0.0016(9) -0.0059(8) -0.0045(8)
C42 0.0215(10) 0.0353(12) 0.0427(12) 0.0098(10) 0.0075(9) -0.0095(9)
C43 0.0178(8) 0.0187(9) 0.0243(9) -0.0045(7) 0.0049(7) 0.0010(7)
C44 0.0303(11) 0.0236(10) 0.0381(12) -0.0018(9) 0.0053(9) 0.0088(8)
C45 0.0409(12) 0.0339(12) 0.0295(11) -0.0020(9) 0.0159(9) 0.0083(10)
C46 0.0214(9) 0.0220(9) 0.0199(9) 0.0002(7) -0.0033(7) 0.0019(7)
C51 0.0145(8) 0.0183(8) 0.0197(8) 0.0024(7) 0.0011(7) -0.0010(7)
C52 0.0161(8) 0.0202(9) 0.0185(8) 0.0007(7) -0.0022(7) 0.0008(7)
C53 0.0267(10) 0.0227(9) 0.0213(9) 0.0049(7) -0.0038(7) -0.0029(8)
C54 0.0297(10) 0.0188(9) 0.0283(10) 0.0013(8) -0.0057(8) 0.0001(8)
C55 0.0266(10) 0.0271(10) 0.0223(9) -0.0055(8) -0.0023(8) 0.0023(8)
C56 0.0313(11) 0.0271(10) 0.0217(9) 0.0023(8) 0.0026(8) 0.0012(8)
C57 0.0279(10) 0.0195(9) 0.0235(9) 0.0037(7) 0.0024(8) 0.0016(8)
C58 0.0152(8) 0.0195(9) 0.0230(9) 0.0056(7) 0.0023(7) -0.0017(7)
C59 0.0204(9) 0.0246(10) 0.0284(10) 0.0045(8) -0.0035(8) 0.0000(8)
C60 0.0197(9) 0.0349(11) 0.0384(12) 0.0106(10) -0.0054(8) 0.0026(8)
C61 0.0224(10) 0.0258(10) 0.0489(13) 0.0118(10) 0.0061(9) 0.0086(8)
C62 0.0315(11) 0.0181(9) 0.0373(11) 0.0041(8) 0.0117(9) 0.0031(8)
C63 0.0238(9) 0.0198(9) 0.0250(9) 0.0051(7) 0.0035(7) 0.0010(7)

loop_
_atom_type_symbol
_atom_type_scat_dispersion_real
_atom_type_scat_dispersion_imag
_atom_type_scat_Cromer_Mann_a1
_atom_type_scat_Cromer_Mann_b1
_atom_type_scat_Cromer_Mann_a2
_atom_type_scat_Cromer_Mann_b2
_atom_type_scat_Cromer_Mann_a3
_atom_type_scat_Cromer_Mann_b3
_atom_type_scat_Cromer_Mann_a4
_atom_type_scat_Cromer_Mann_b4
_atom_type_scat_Cromer_Mann_c
_atom_type_scat_source
C 0.0033 0.0016 2.3100 20.8439 1.0200 10.2075 1.5886 0.5687 0.8650 51.6512 0.2156 'International Tables Vol C 4.2.6.8 and 6.1.1.4'
H 0.0000 0.0000 0.4930 10.5109 0.3229 26.1257 0.1402 3.1424 0.0408 57.7998 0.0030 'International Tables Vol C 4.2.6.8 and 6.1.1.4'
N 0.0061 0.0033 12.2126 0.0057 3.1322 9.8933 2.0125 28.9975 1.1663 0.5826 -11.5290 'International Tables Vol C 4.2.6.8 and 6.1.1.4'
P 0.1023 0.0942 6.4345 1.9067 4.1791 27.1570 1.7800 0.5260 1.4908 68.1645 1.1149 'International Tables Vol C 4.2.6.8 and 6.1.1.4'
Co 0.3494 0.9721 12.2841 4.2791 7.3409 0.2784 4.0034 13.5359 2.3488 71.1692 1.0118 'International Tables Vol C 4.2.6.8 and 6.1.1.4'
Zr -2.9673 0.5597 17.8765 1.2762 10.9480 11.9160 5.4173 0.1176 3.6572 87.6627 2.0693 'International Tables Vol C 4.2.6.8 and 6.1.1.4'

loop_
_geom_angle_atom_site_label_1
_geom_angle_atom_site_label_2
_geom_angle_atom_site_label_3
_geom_angle
_geom_angle_publ_flag
Co1 Zr1 P1 45.522(9) yes
Co1 Zr1 P2 45.350(9) yes
P1 Zr1 P2 75.035(12) yes
Co1 Zr1 P3 45.720(10) yes
P1 Zr1 P3 76.994(12) yes
P2 Zr1 P3 76.979(12) yes
Co1 Zr1 N1 76.90(4) yes
P1 Zr1 N1 32.58(4) yes
P2 Zr1 N1 105.35(4) yes
P3 Zr1 N1 95.16(4) yes
Co1 Zr1 N2 76.47(4) yes
P1 Zr1 N2 93.65(4) yes
P2 Zr1 N2 31.92(4) yes
P3 Zr1 N2 106.35(4) yes
N1 Zr1 N2 114.34(5) yes
Co1 Zr1 N3 78.03(4) yes
P1 Zr1 N3 107.32(4) yes
P2 Zr1 N3 97.32(4) yes
P3 Zr1 N3 33.08(4) yes
N1 Zr1 N3 114.64(5) yes
Co1 Zr1 N5 172.51(4) yes
P1 Zr1 N5 138.25(4) yes
P2 Zr1 N5 127.20(4) yes
P3 Zr1 N5 137.06(4) yes
N1 Zr1 N5 108.22(6) yes
N2 Zr1 N3 116.59(5) yes
N2 Zr1 N5 96.27(6) yes
N3 Zr1 N5 104.07(6) yes
Zr1 Co1 P1 68.853(12) yes
Zr1 Co1 P2 69.407(12) yes
P1 Co1 P2 106.013(17) yes
Zr1 Co1 P3 67.709(12) yes
P1 Co1 P3 108.017(17) yes
P2 Co1 P3 108.532(17) yes
Zr1 Co1 C46 170.59(6) yes
P1 Co1 C46 105.44(6) yes
P2 Co1 C46 106.18(6) yes
P3 Co1 C46 121.66(6) yes
Co1 P1 Zr1 65.625(12) yes
Co1 P1 N1 107.93(5) yes
Co1 P1 C10 114.29(6) yes
Zr1 P1 C10 141.52(6) yes
N1 P1 C10 110.90(7) yes
Co1 P1 C13 109.94(6) yes
Zr1 P1 C13 109.77(6) yes
N1 P1 C13 107.56(7) yes
C10 P1 C13 106.03(8) yes
Co1 P2 Zr1 65.244(12) yes
Co1 P2 N2 107.49(5) yes
Co1 P2 C25 116.00(6) yes
Zr1 P2 C25 138.32(6) yes
N2 P2 C25 109.23(8) yes
Co1 P2 C28 108.63(6) yes
Zr1 P2 C28 112.45(6) yes
N2 P2 C28 109.04(8) yes
C25 P2 C28 106.29(8) yes
Zr1 P3 Co1 66.571(12) yes
Co1 P3 N3 110.49(5) yes
Zr1 P3 C40 138.19(6) yes
Co1 P3 C40 110.40(6) yes
N3 P3 C40 111.32(8) yes
Zr1 P3 C43 113.73(6) yes
Co1 P3 C43 108.30(6) yes
N3 P3 C43 109.44(8) yes
C40 P3 C43 106.76(8) yes
P1 N1 Zr1 103.05(7) yes
P1 N1 C1 129.93(11) yes
Zr1 N1 C1 126.02(10) yes
P2 N2 Zr1 104.47(7) yes
P2 N2 C16 130.49(11) yes
Zr1 N2 C16 123.44(10) yes
P3 N3 Zr1 101.64(7) yes
P3 N3 C31 128.14(11) yes
Zr1 N3 C31 128.67(11) yes
Zr1 N5 N6 158.22(12) yes
N5 N6 C51 122.29(15) yes
C46 N40 C47 175.4(6) yes
C46 N400 C470 179.9(7) yes
N1 C1 C2 120.33(15) yes
N1 C1 C6 121.14(15) yes
C2 C1 C6 118.27(15) yes
C1 C2 C3 119.60(17) yes
C1 C2 C7 122.14(16) yes
C3 C2 C7 118.21(16) yes
C2 C3 C4 122.55(17) yes
C2 C3 H31 118.8 no
C4 C3 H31 118.6 no
C3 C4 C5 117.27(16) yes
C3 C4 C8 121.60(18) yes
C5 C4 C8 121.12(18) yes
C4 C5 C6 122.44(17) yes
C4 C5 H51 118.4 no
C6 C5 H51 119.2 no
C1 C6 C5 119.75(16) yes
C1 C6 C9 122.68(15) yes
C5 C6 C9 117.55(16) yes
C2 C7 H71 110.0 no
C2 C7 H72 112.5 no
H71 C7 H72 107.1 no
C2 C7 H73 111.3 no
H71 C7 H73 108.6 no
H72 C7 H73 107.2 no
C4 C8 H81 111.1 no
C4 C8 H82 112.4 no
H81 C8 H82 110.1 no
C4 C8 H83 108.9 no
H81 C8 H83 109.0 no
H82 C8 H83 105.1 no
C6 C9 H91 110.3 no
C6 C9 H92 110.3 no
H91 C9 H92 107.8 no
C6 C9 H93 109.7 no
H91 C9 H93 108.5 no
H92 C9 H93 110.1 no
P1 C10 C11 116.75(12) yes
P1 C10 C12 113.42(12) yes
C11 C10 C12 108.41(14) yes
P1 C10 H101 102.6 no
C11 C10 H101 108.6 no
C12 C10 H101 106.3 no
C10 C11 H111 112.1 no
C10 C11 H112 109.3 no
H111 C11 H112 108.9 no
C10 C11 H113 110.4 no
H111 C11 H113 108.0 no
H112 C11 H113 108.1 no
C10 C12 H121 114.3 no
C10 C12 H122 111.1 no
H121 C12 H122 108.0 no
C10 C12 H123 109.4 no
H121 C12 H123 106.6 no
H122 C12 H123 107.1 no
P1 C13 C14 117.84(12) yes
P1 C13 C15 113.03(12) yes
C14 C13 C15 110.23(15) yes
P1 C13 H131 101.0 no
C14 C13 H131 106.9 no
C15 C13 H131 106.6 no
C13 C14 H141 111.1 no
C13 C14 H142 109.5 no
H141 C14 H142 108.7 no
C13 C14 H143 111.0 no
H141 C14 H143 108.9 no
H142 C14 H143 107.6 no
C13 C15 H151 111.0 no
C13 C15 H152 110.5 no
H151 C15 H152 106.9 no
C13 C15 H153 110.2 no
H151 C15 H153 108.6 no
H152 C15 H153 109.4 no
N2 C16 C17 119.88(15) yes
N2 C16 C21 121.63(15) yes
C17 C16 C21 118.21(16) yes
C16 C17 C18 119.67(17) yes
C16 C17 C22 122.01(15) yes
C18 C17 C22 118.22(16) yes
C17 C18 C19 122.56(18) yes
C17 C18 H181 117.9 no
C19 C18 H181 119.5 no
C18 C19 C20 117.11(17) yes
C18 C19 C23 121.39(19) yes
C20 C19 C23 121.35(19) yes
C19 C20 C21 122.81(18) yes
C19 C20 H201 118.7 no
C21 C20 H201 118.5 no
C16 C21 C20 119.58(17) yes
C16 C21 C24 123.33(16) yes
C20 C21 C24 117.08(16) yes
C17 C22 H221 111.8 no
C17 C22 H222 113.1 no
H221 C22 H222 106.8 no
C17 C22 H223 110.7 no
H221 C22 H223 108.1 no
H222 C22 H223 106.0 no
C19 C23 H231 111.8 no
C19 C23 H232 110.1 no
H231 C23 H232 108.8 no
C19 C23 H233 110.1 no
H231 C23 H233 107.8 no
H232 C23 H233 108.1 no
C21 C24 H241 111.0 no
C21 C24 H242 110.0 no
H241 C24 H242 107.7 no
C21 C24 H243 111.2 no
H241 C24 H243 106.9 no
H242 C24 H243 109.8 no
P2 C25 C26 116.57(13) yes
P2 C25 C27 114.37(13) yes
C26 C25 C27 108.62(15) yes
P2 C25 H251 103.0 no
C26 C25 H251 107.3 no
C27 C25 H251 106.1 no
C25 C26 H261 113.7 no
C25 C26 H262 110.0 no
H261 C26 H262 107.7 no
C25 C26 H263 109.6 no
H261 C26 H263 108.1 no
H262 C26 H263 107.5 no
C25 C27 H271 112.0 no
C25 C27 H272 111.4 no
H271 C27 H272 109.2 no
C25 C27 H273 109.9 no
H271 C27 H273 107.4 no
H272 C27 H273 106.6 no
P2 C28 C29 118.35(13) yes
P2 C28 C30 112.81(13) yes
C29 C28 C30 109.76(15) yes
P2 C28 H281 101.9 no
C29 C28 H281 106.9 no
C30 C28 H281 105.9 no
C28 C29 H291 112.8 no
C28 C29 H292 111.0 no
H291 C29 H292 107.6 no
C28 C29 H293 108.8 no
H291 C29 H293 108.1 no
H292 C29 H293 108.3 no
C28 C30 H301 112.3 no
C28 C30 H302 109.6 no
H301 C30 H302 107.7 no
C28 C30 H303 109.9 no
H301 C30 H303 108.6 no
H302 C30 H303 108.6 no
N3 C31 C32 119.55(15) yes
N3 C31 C36 121.77(15) yes
C32 C31 C36 118.55(16) yes
C31 C32 C33 119.58(16) yes
C31 C32 C37 121.83(16) yes
C33 C32 C37 118.59(16) yes
C32 C33 C34 122.42(17) yes
C32 C33 H331 118.7 no
C34 C33 H331 118.8 no
C33 C34 C35 117.34(17) yes
C33 C34 C38 120.69(18) yes
C35 C34 C38 121.96(18) yes
C34 C35 C36 122.57(17) yes
C34 C35 H351 119.5 no
C36 C35 H351 117.9 no
C31 C36 C35 119.19(16) yes
C31 C36 C39 123.32(16) yes
C35 C36 C39 117.49(16) yes
C32 C37 H371 111.8 no
C32 C37 H372 113.5 no
H371 C37 H372 107.9 no
C32 C37 H373 110.6 no
H371 C37 H373 106.1 no
H372 C37 H373 106.5 no
C34 C38 H381 111.3 no
C34 C38 H382 109.7 no
H381 C38 H382 106.9 no
C34 C38 H383 111.4 no
H381 C38 H383 108.4 no
H382 C38 H383 109.0 no
C36 C39 H391 109.5 no
C36 C39 H392 111.3 no
H391 C39 H392 108.5 no
C36 C39 H393 111.7 no
H391 C39 H393 107.1 no
H392 C39 H393 108.6 no
P3 C40 C41 113.02(13) yes
P3 C40 C42 116.41(14) yes
C41 C40 C42 108.44(16) yes
P3 C40 H401 103.1 no
C41 C40 H401 107.1 no
C42 C40 H401 108.2 no
C40 C41 H411 111.6 no
C40 C41 H412 109.3 no
H411 C41 H412 109.0 no
C40 C41 H413 110.4 no
H411 C41 H413 108.4 no
H412 C41 H413 108.1 no
C40 C42 H421 113.4 no
C40 C42 H422 109.4 no
H421 C42 H422 109.1 no
C40 C42 H423 108.9 no
H421 C42 H423 108.1 no
H422 C42 H423 107.8 no
P3 C43 C44 112.47(13) yes
P3 C43 C45 118.96(14) yes
C44 C43 C45 110.10(16) yes
P3 C43 H431 102.0 no
C44 C43 H431 106.2 no
C45 C43 H431 105.8 no
C43 C44 H441 112.1 no
C43 C44 H442 109.3 no
H441 C44 H442 109.3 no
C43 C44 H443 109.6 no
H441 C44 H443 107.1 no
H442 C44 H443 109.4 no
C43 C45 H451 112.1 no
C43 C45 H452 109.3 no
H451 C45 H452 109.0 no
C43 C45 H453 108.2 no
H451 C45 H453 109.6 no
H452 C45 H453 108.6 no
Co1 C46 N40 173.6(3) yes
Co1 C46 N400 172.6(4) yes
N40 C47 C48 106.4(4) yes
N40 C47 C49 107.6(4) yes
C48 C47 C49 115.9(4) yes
N40 C47 C50 106.5(4) yes
C48 C47 C50 113.5(4) yes
C49 C47 C50 106.4(5) yes
C47 C48 H481 109.1 no
C47 C48 H482 109.6 no
H481 C48 H482 109.8 no
C47 C48 H483 110.6 no
H481 C48 H483 109.1 no
H482 C48 H483 108.5 no
C47 C49 H491 108.5 no
C47 C49 H492 105.6 no
H491 C49 H492 111.3 no
C47 C49 H493 111.5 no
H491 C49 H493 109.1 no
H492 C49 H493 110.7 no
C47 C50 H501 104.8 no
C47 C50 H502 110.0 no
H501 C50 H502 109.2 no
C47 C50 H503 112.5 no
H501 C50 H503 111.1 no
H502 C50 H503 109.2 no
N6 C51 C52 124.84(16) yes
N6 C51 C58 115.89(16) yes
C52 C51 C58 119.27(15) yes
C51 C52 C53 121.04(16) yes
C51 C52 C57 120.65(16) yes
C53 C52 C57 118.30(17) yes
C52 C53 C54 120.81(18) yes
C52 C53 H531 119.1 no
C54 C53 H531 120.0 no
C53 C54 C55 120.30(18) yes
C53 C54 H541 121.1 no
C55 C54 H541 118.6 no
C54 C55 C56 119.47(18) yes
C54 C55 H551 120.1 no
C56 C55 H551 120.4 no
C55 C56 C57 120.33(19) yes
C55 C56 H561 119.9 no
C57 C56 H561 119.7 no
C52 C57 C56 120.79(18) yes
C52 C57 H571 119.1 no
C56 C57 H571 120.1 no
C51 C58 C59 122.12(17) yes
C51 C58 C63 120.27(16) yes
C59 C58 C63 117.58(17) yes
C58 C59 C60 120.91(19) yes
C58 C59 H591 119.4 no
C60 C59 H591 119.7 no
C59 C60 C61 120.64(19) yes
C59 C60 H601 120.2 no
C61 C60 H601 119.1 no
C60 C61 C62 119.18(19) yes
C60 C61 H611 120.2 no
C62 C61 H611 120.7 no
C61 C62 C63 120.6(2) yes
C61 C62 H621 119.6 no
C63 C62 H621 119.8 no
C58 C63 C62 121.09(18) yes
C58 C63 H631 119.4 no
C62 C63 H631 119.5 no
N400 C470 C480 106.4(6) yes
N400 C470 C490 104.6(6) yes
C480 C470 C490 107.0(5) yes
N400 C470 C500 108.8(6) yes
C480 C470 C500 110.8(6) yes
C490 C470 C500 118.6(7) yes
C470 C480 H4801 108.0 no
C470 C480 H4802 109.9 no
H4801 C480 H4802 109.5 no
C470 C480 H4803 108.4 no
H4801 C480 H4803 110.8 no
H4802 C480 H4803 110.2 no
C470 C490 H4901 107.5 no
C470 C490 H4902 110.2 no
H4901 C490 H4902 109.2 no
C470 C490 H4903 108.3 no
H4901 C490 H4903 110.4 no
H4902 C490 H4903 111.2 no
C470 C500 H5001 106.6 no
C470 C500 H5002 111.0 no
H5001 C500 H5002 110.6 no
C470 C500 H5003 109.3 no
H5001 C500 H5003 108.3 no
H5002 C500 H5003 111.0 no

loop_
_geom_bond_atom_site_label_1
_geom_bond_atom_site_label_2
_geom_bond_distance
_geom_bond_publ_flag
Zr1 Co1 2.9708(3) yes
Zr1 P1 3.0419(4) yes
Zr1 P2 3.0624(4) yes
Zr1 P3 2.9958(5) yes
Zr1 N1 2.1836(14) yes
Zr1 N2 2.1815(14) yes
Zr1 N3 2.1734(14) yes
Zr1 N5 1.9033(14) yes
Co1 P1 2.3272(5) yes
Co1 P2 2.3273(5) yes
Co1 P3 2.3181(5) yes
Co1 C46 1.9196(18) yes
P1 N1 1.6813(14) yes
P1 C10 1.8700(17) yes
P1 C13 1.8583(17) yes
P2 N2 1.6723(14) yes
P2 C25 1.8690(17) yes
P2 C28 1.8660(18) yes
P3 N3 1.6695(14) yes
P3 C40 1.8603(18) yes
P3 C43 1.8591(18) yes
N1 C1 1.434(2) yes
N2 C16 1.439(2) yes
N3 C31 1.441(2) yes
N5 N6 1.329(2) yes
N6 C51 1.301(2) yes
N40 C46 1.135(6) yes
N40 C47 1.469(7) yes
N400 C46 1.187(8) yes
N400 C470 1.454(10) yes
C1 C2 1.409(2) yes
C1 C6 1.411(2) yes
C2 C3 1.394(2) yes
C2 C7 1.504(3) yes
C3 C4 1.387(3) yes
C3 H31 0.926 no
C4 C5 1.383(3) yes
C4 C8 1.506(3) yes
C5 C6 1.394(2) yes
C5 H51 0.931 no
C6 C9 1.501(2) yes
C7 H71 0.974 no
C7 H72 0.952 no
C7 H73 0.959 no
C8 H81 0.943 no
C8 H82 0.940 no
C8 H83 0.926 no
C9 H91 0.950 no
C9 H92 0.946 no
C9 H93 0.951 no
C10 C11 1.533(2) yes
C10 C12 1.534(2) yes
C10 H101 0.979 no
C11 H111 0.962 no
C11 H112 0.964 no
C11 H113 0.961 no
C12 H121 0.962 no
C12 H122 0.956 no
C12 H123 0.949 no
C13 C14 1.533(2) yes
C13 C15 1.535(2) yes
C13 H131 0.987 no
C14 H141 0.952 no
C14 H142 0.959 no
C14 H143 0.958 no
C15 H151 0.961 no
C15 H152 0.961 no
C15 H153 0.962 no
C16 C17 1.411(2) yes
C16 C21 1.409(2) yes
C17 C18 1.393(2) yes
C17 C22 1.497(3) yes
C18 C19 1.384(3) yes
C18 H181 0.935 no
C19 C20 1.380(3) yes
C19 C23 1.509(3) yes
C20 C21 1.393(2) yes
C20 H201 0.947 no
C21 C24 1.503(3) yes
C22 H221 0.912 no
C22 H222 0.928 no
C22 H223 0.931 no
C23 H231 0.953 no
C23 H232 0.960 no
C23 H233 0.965 no
C24 H241 0.954 no
C24 H242 0.935 no
C24 H243 0.942 no
C25 C26 1.535(2) yes
C25 C27 1.529(2) yes
C25 H251 0.975 no
C26 H261 0.957 no
C26 H262 0.946 no
C26 H263 0.956 no
C27 H271 0.945 no
C27 H272 0.959 no
C27 H273 0.944 no
C28 C29 1.528(3) yes
C28 C30 1.531(3) yes
C28 H281 0.967 no
C29 H291 0.952 no
C29 H292 0.953 no
C29 H293 0.956 no
C30 H301 0.972 no
C30 H302 0.967 no
C30 H303 0.974 no
C31 C32 1.412(2) yes
C31 C36 1.404(2) yes
C32 C33 1.384(2) yes
C32 C37 1.500(2) yes
C33 C34 1.387(3) yes
C33 H331 0.930 no
C34 C35 1.379(3) yes
C34 C38 1.509(3) yes
C35 C36 1.397(2) yes
C35 H351 0.927 no
C36 C39 1.500(2) yes
C37 H371 0.959 no
C37 H372 0.945 no
C37 H373 0.952 no
C38 H381 0.958 no
C38 H382 0.943 no
C38 H383 0.938 no
C39 H391 0.950 no
C39 H392 0.949 no
C39 H393 0.949 no
C40 C41 1.529(3) yes
C40 C42 1.528(3) yes
C40 H401 0.955 no
C41 H411 0.953 no
C41 H412 0.952 no
C41 H413 0.968 no
C42 H421 0.970 no
C42 H422 0.964 no
C42 H423 0.963 no
C43 C44 1.523(3) yes
C43 C45 1.529(3) yes
C43 H431 0.973 no
C44 H441 0.955 no
C44 H442 0.959 no
C44 H443 0.965 no
C45 H451 0.955 no
C45 H452 0.962 no
C45 H453 0.973 no
C47 C48 1.513(7) yes
C47 C49 1.552(7) yes
C47 C50 1.548(7) yes
C48 H481 0.977 no
C48 H482 0.955 no
C48 H483 0.955 no
C49 H491 0.976 no
C49 H492 0.966 no
C49 H493 0.955 no
C50 H501 0.975 no
C50 H502 0.944 no
C50 H503 0.970 no
C51 C52 1.484(2) yes
C51 C58 1.480(2) yes
C52 C53 1.395(3) yes
C52 C57 1.392(3) yes
C53 C54 1.384(3) yes
C53 H531 0.940 no
C54 C55 1.381(3) yes
C54 H541 0.931 no
C55 C56 1.386(3) yes
C55 H551 0.941 no
C56 C57 1.382(3) yes
C56 H561 0.946 no
C57 H571 0.945 no
C58 C59 1.398(3) yes
C58 C63 1.399(3) yes
C59 C60 1.396(3) yes
C59 H591 0.945 no
C60 C61 1.372(3) yes
C60 H601 0.941 no
C61 C62 1.390(3) yes
C61 H611 0.951 no
C62 C63 1.383(3) yes
C62 H621 0.938 no
C63 H631 0.953 no
C470 C480 1.543(9) yes
C470 C490 1.541(9) yes
C470 C500 1.449(10) yes
C480 H4801 0.968 no
C480 H4802 0.955 no
C480 H4803 0.995 no
C490 H4901 0.972 no
C490 H4902 0.953 no
C490 H4903 0.951 no
C500 H5001 0.974 no
C500 H5002 0.971 no
C500 H5003 0.956 no
